data_7117922
loop_
_publ_author_name
'Eser S. Akturk'
'Glenn P. A. Yap'
'Klaus H. Theopold'

_publ_section_title
;
 Mechanism-based design of labile precursors for chromium(I) chemistry
;
_journal_name_full Chem.Commun.
_journal_page_first 15402
_journal_paper_doi 10.1039/C5cc05993C
_journal_volume 51
_journal_year 2015
_chemical_formula_moiety 'C55 H90 B2 Cr2 N12 O4, 0.5(C4 H10 O)'
_chemical_formula_sum 'C57 H95 B2 Cr2 N12 O4.5'
_chemical_formula_weight 1146.06
_chemical_name_systematic
; 
 ? 
;
_space_group_crystal_system triclinic
_space_group_IT_number 2
_space_group_name_Hall '-P 1'
_space_group_name_H-M_alt 'P -1'
_symmetry_space_group_name_Hall '-P 1'
_symmetry_space_group_name_H-M 'P -1'
_atom_sites_solution_hydrogens other
_atom_sites_solution_primary direct
_atom_sites_solution_secondary difmap
_audit_creation_method SHELXL-2014/7
_audit_update_record
;
2015-04-07 deposited with the CCDC.
2015-08-27 downloaded from the CCDC.
;
_cell_angle_alpha 71.013(3)
_cell_angle_beta 74.824(3)
_cell_angle_gamma 73.010(3)
_cell_formula_units_Z 2
_cell_length_a 12.973(2)
_cell_length_b 14.797(3)
_cell_length_c 18.908(3)
_cell_measurement_reflns_used 992
_cell_measurement_temperature 200(2)
_cell_measurement_theta_max 24.61
_cell_measurement_theta_min 2.48
_cell_volume 3226.1(10)
_computing_cell_refinement 'SAINT (Bruker, 2002)'
_computing_data_collection 'SMART (Bruker, 2002)'
_computing_data_reduction SAINT
_computing_molecular_graphics 'SHELXTL (Sheldrick, 2001)'
_computing_publication_material 'SHELXTL (Sheldrick, 2001)'
_computing_structure_refinement 'SHELXL-2014/7 (Sheldrick, 2014)'
_computing_structure_solution 'SHELXS-97 (Sheldrick, 2008)'
_diffrn_ambient_temperature 200(2)
_diffrn_detector_area_resol_mean 836.6
_diffrn_measured_fraction_theta_full 1.000
_diffrn_measured_fraction_theta_max 0.996
_diffrn_measurement_device_type 'Bruker AXS APEX diffractometer'
_diffrn_measurement_method \w
_diffrn_radiation_type MoK\a
_diffrn_radiation_wavelength 0.71073
_diffrn_reflns_av_R_equivalents 0.0336
_diffrn_reflns_av_unetI/netI 0.0437
_diffrn_reflns_Laue_measured_fraction_full 1.000
_diffrn_reflns_Laue_measured_fraction_max 0.996
_diffrn_reflns_limit_h_max 17
_diffrn_reflns_limit_h_min -17
_diffrn_reflns_limit_k_max 19
_diffrn_reflns_limit_k_min -19
_diffrn_reflns_limit_l_max 25
_diffrn_reflns_limit_l_min -25
_diffrn_reflns_number 44497
_diffrn_reflns_point_group_measured_fraction_full 1.000
_diffrn_reflns_point_group_measured_fraction_max 0.996
_diffrn_reflns_theta_full 25.242
_diffrn_reflns_theta_max 28.310
_diffrn_reflns_theta_min 1.625
_exptl_absorpt_coefficient_mu 0.389
_exptl_absorpt_correction_T_max 0.9726
_exptl_absorpt_correction_T_min 0.8990
_exptl_absorpt_correction_type multi-scan
_exptl_absorpt_process_details 'SADABS (Sheldrick, 2003)'
_exptl_crystal_colour yellow
_exptl_crystal_density_diffrn 1.180
_exptl_crystal_density_method 'not measured'
_exptl_crystal_description block
_exptl_crystal_F_000 1230
_exptl_crystal_size_max 0.280
_exptl_crystal_size_mid 0.244
_exptl_crystal_size_min 0.072
_refine_diff_density_max 0.549
_refine_diff_density_min -0.335
_refine_diff_density_rms 0.062
_refine_ls_extinction_coef .
_refine_ls_extinction_method none
_refine_ls_goodness_of_fit_ref 1.023
_refine_ls_hydrogen_treatment mixed
_refine_ls_matrix_type full
_refine_ls_number_parameters 768
_refine_ls_number_reflns 15995
_refine_ls_number_restraints 150
_refine_ls_restrained_S_all 1.059
_refine_ls_R_factor_all 0.0736
_refine_ls_R_factor_gt 0.0546
_refine_ls_shift/su_max 0.007
_refine_ls_shift/su_mean 0.000
_refine_ls_structure_factor_coef Fsqd
_refine_ls_weighting_details 'w=1/[\s^2^(Fo^2^)+(0.0818P)^2^+1.0142P] where P=(Fo^2^+2Fc^2^)/3'
_refine_ls_weighting_scheme calc
_refine_ls_wR_factor_gt 0.1425
_refine_ls_wR_factor_ref 0.1602
_reflns_Friedel_coverage 0.000
_reflns_Friedel_fraction_full .
_reflns_Friedel_fraction_max .
_reflns_number_gt 12284
_reflns_number_total 15995
_reflns_threshold_expression 'I > 2\s(I)'
_cod_data_source_file c5cc05993c2.cif
_cod_data_source_block kla0147
_cod_original_cell_volume 3226.2(10)
_cod_original_formula_sum 'C57 H95 B2 Cr2 N12 O4.50'
_cod_database_code 7117922
_shelx_shelxl_version_number 2014/7
_shelx_space_group_comment
; 
The symmetry employed for this shelxl refinement is uniquely defined 
by the following loop, which should always be used as a source of 
symmetry information in preference to the above space-group names. 
They are only intended as comments. 
;
_shelx_estimated_absorpt_t_min 0.899
_shelx_estimated_absorpt_t_max 0.973

loop_
_space_group_symop_operation_xyz
'x, y, z'
'-x, -y, -z'

loop_
_atom_site_label
_atom_site_type_symbol
_atom_site_fract_x
_atom_site_fract_y
_atom_site_fract_z
_atom_site_U_iso_or_equiv
_atom_site_adp_type
_atom_site_occupancy
_atom_site_site_symmetry_order
_atom_site_calc_flag
_atom_site_refinement_flags_posn
_atom_site_refinement_flags_adp
_atom_site_refinement_flags_occupancy
_atom_site_disorder_assembly
_atom_site_disorder_group
Cr1 Cr 0.56055(3) 1.02788(2) 0.23045(2) 0.02710(9) Uani 1 1 d . . . . .
Cr2 Cr 0.72422(3) 0.67268(2) 0.29153(2) 0.03098(10) Uani 1 1 d . . . . .
B1 B 0.70573(19) 1.10397(17) 0.24969(13) 0.0289(5) Uani 1 1 d . . . . .
H1B H 0.6608(19) 1.0345(17) 0.2752(13) 0.035 Uiso 1 1 d . U . . .
B2 B 0.7536(2) 0.46613(18) 0.39803(16) 0.0364(5) Uani 1 1 d . . . . .
H2B H 0.762(2) 0.3902(19) 0.4348(15) 0.044 Uiso 1 1 d . U . . .
O1 O 0.40266(15) 0.98183(15) 0.37681(10) 0.0548(5) Uani 1 1 d . . . . .
O2 O 0.62717(14) 0.81047(11) 0.27409(10) 0.0435(4) Uani 1 1 d . . . . .
O3 O 0.39550(15) 0.99663(15) 0.16127(11) 0.0527(5) Uani 1 1 d . . . . .
O4 O 0.86645(14) 0.73167(12) 0.26031(12) 0.0505(5) Uani 1 1 d . . . . .
N1 N 0.52126(14) 1.18358(12) 0.22748(10) 0.0302(4) Uani 1 1 d . . . . .
N2 N 0.61084(14) 1.19626(12) 0.24631(10) 0.0309(4) Uani 1 1 d . . . . .
N3 N 0.69581(15) 1.06503(13) 0.13828(10) 0.0322(4) Uani 1 1 d . . . . .
N4 N 0.75857(14) 1.09953(13) 0.16789(10) 0.0320(4) Uani 1 1 d . . . . .
N5 N 0.89422(14) 1.05357(14) 0.28190(10) 0.0338(4) Uani 1 1 d . . . . .
N6 N 0.78334(13) 1.08924(13) 0.30203(10) 0.0292(4) Uani 1 1 d . . . . .
N7 N 0.60129(14) 0.59231(13) 0.33088(11) 0.0337(4) Uani 1 1 d . . . . .
N8 N 0.63385(14) 0.50577(13) 0.38448(11) 0.0335(4) Uani 1 1 d . . . . .
N9 N 0.81919(15) 0.54667(14) 0.25953(12) 0.0388(4) Uani 1 1 d . . . . .
N10 N 0.83103(15) 0.46539(13) 0.32072(12) 0.0375(4) Uani 1 1 d . . . . .
N11 N 0.73742(16) 0.62849(13) 0.42478(11) 0.0373(4) Uani 1 1 d . . . . .
N12 N 0.77945(15) 0.52834(13) 0.43953(11) 0.0345(4) Uani 1 1 d . . . . .
C1 C 0.46280(18) 1.00318(16) 0.32014(12) 0.0337(4) Uani 1 1 d . . . . .
C2 C 0.60476(17) 0.89947(15) 0.25233(12) 0.0312(4) Uani 1 1 d . . . . .
C3 C 0.45981(18) 1.01341(17) 0.18518(12) 0.0354(5) Uani 1 1 d . . . . .
C4 C 0.44904(18) 1.27062(16) 0.21879(13) 0.0365(5) Uani 1 1 d . . . . .
C5 C 0.4934(2) 1.33846(17) 0.23138(15) 0.0444(6) Uani 1 1 d . . . . .
H5A H 0.4591 1.4053 0.2292 0.053 Uiso 1 1 calc R U . . .
C6 C 0.59594(19) 1.29010(16) 0.24756(13) 0.0367(5) Uani 1 1 d . . . . .
C7 C 0.3382(2) 1.28873(18) 0.19761(16) 0.0451(6) Uani 1 1 d . . . . .
C8 C 0.3548(3) 1.2790(3) 0.11714(17) 0.0701(9) Uani 1 1 d . . . . .
H8A H 0.3924 1.2115 0.1160 0.105 Uiso 1 1 calc R U . . .
H8B H 0.3992 1.3242 0.0817 0.105 Uiso 1 1 calc R U . . .
H8C H 0.2833 1.2951 0.1022 0.105 Uiso 1 1 calc R U . . .
C9 C 0.2723(2) 1.2156(2) 0.25266(17) 0.0507(6) Uani 1 1 d . . . . .
H9A H 0.3115 1.1489 0.2499 0.076 Uiso 1 1 calc R U . . .
H9B H 0.2002 1.2305 0.2388 0.076 Uiso 1 1 calc R U . . .
H9C H 0.2628 1.2203 0.3046 0.076 Uiso 1 1 calc R U . . .
C10 C 0.2723(2) 1.3926(2) 0.2013(3) 0.0772(11) Uani 1 1 d . . . . .
H10A H 0.2646 1.3992 0.2524 0.116 Uiso 1 1 calc R U . . .
H10B H 0.1995 1.4035 0.1898 0.116 Uiso 1 1 calc R U . . .
H10C H 0.3109 1.4411 0.1639 0.116 Uiso 1 1 calc R U . . .
C11 C 0.6798(2) 1.32882(19) 0.26218(16) 0.0475(6) Uani 1 1 d . . . . .
H11A H 0.7017 1.2890 0.3108 0.071 Uiso 1 1 calc R U . . .
H11B H 0.6490 1.3970 0.2642 0.071 Uiso 1 1 calc R U . . .
H11C H 0.7441 1.3260 0.2212 0.071 Uiso 1 1 calc R U . . .
C12 C 0.7398(2) 1.07686(18) 0.06412(13) 0.0392(5) Uani 1 1 d . . . . .
C13 C 0.8289(2) 1.1206(2) 0.04634(13) 0.0463(6) Uani 1 1 d . . . . .
H13A H 0.8746 1.1366 -0.0021 0.056 Uiso 1 1 calc R U . . .
C14 C 0.8376(2) 1.13620(18) 0.11209(13) 0.0400(5) Uani 1 1 d . . . . .
C15 C 0.6955(2) 1.0474(2) 0.00995(13) 0.0471(6) Uani 1 1 d . . . . .
C16 C 0.7730(3) 1.0615(3) -0.06809(16) 0.0743(10) Uani 1 1 d . . . . .
H16A H 0.8475 1.0243 -0.0616 0.111 Uiso 1 1 calc R U . . .
H16B H 0.7728 1.1313 -0.0904 0.111 Uiso 1 1 calc R U . . .
H16C H 0.7478 1.0378 -0.1019 0.111 Uiso 1 1 calc R U . . .
C17 C 0.5827(2) 1.1129(2) -0.00161(15) 0.0548(7) Uani 1 1 d . . . . .
H17A H 0.5317 1.1050 0.0473 0.082 Uiso 1 1 calc R U . . .
H17B H 0.5556 1.0943 -0.0374 0.082 Uiso 1 1 calc R U . . .
H17C H 0.5884 1.1816 -0.0221 0.082 Uiso 1 1 calc R U . . .
C18 C 0.6888(3) 0.9401(2) 0.04142(18) 0.0601(8) Uani 1 1 d . . . . .
H18A H 0.7614 0.8991 0.0497 0.090 Uiso 1 1 calc R U . . .
H18B H 0.6640 0.9207 0.0050 0.090 Uiso 1 1 calc R U . . .
H18C H 0.6368 0.9315 0.0898 0.090 Uiso 1 1 calc R U . . .
C19 C 0.9144(3) 1.1869(2) 0.12226(15) 0.0564(7) Uani 1 1 d . . . . .
H19A H 0.8740 1.2323 0.1534 0.085 Uiso 1 1 calc R U . . .
H19B H 0.9476 1.2237 0.0724 0.085 Uiso 1 1 calc R U . . .
H19C H 0.9722 1.1381 0.1477 0.085 Uiso 1 1 calc R U . . .
C20 C 0.93517(17) 1.03154(16) 0.34447(13) 0.0340(4) Uani 1 1 d . . . . .
C21 C 0.85154(18) 1.05077(16) 0.40567(13) 0.0347(5) Uani 1 1 d . . . . .
H21A H 0.8595 1.0416 0.4562 0.042 Uiso 1 1 calc R U . . .
C22 C 0.75633(17) 1.08549(15) 0.37749(12) 0.0299(4) Uani 1 1 d . . . . .
C23 C 1.05689(19) 0.98841(19) 0.34419(15) 0.0442(6) Uani 1 1 d . . . . .
C24 C 1.1002(2) 1.0422(2) 0.3835(2) 0.0664(9) Uani 1 1 d . . . . .
H24A H 1.0946 1.1109 0.3536 0.100 Uiso 1 1 calc R U . . .
H24B H 1.1770 1.0106 0.3871 0.100 Uiso 1 1 calc R U . . .
H24C H 1.0564 1.0396 0.4346 0.100 Uiso 1 1 calc R U . . .
C25 C 1.1212(2) 1.0004(3) 0.2641(2) 0.0834(12) Uani 1 1 d . . . . .
H25A H 1.1048 1.0697 0.2355 0.125 Uiso 1 1 calc R U . . .
H25B H 1.1008 0.9612 0.2393 0.125 Uiso 1 1 calc R U . . .
H25C H 1.1998 0.9783 0.2654 0.125 Uiso 1 1 calc R U . . .
C26 C 1.0723(3) 0.8818(2) 0.3917(3) 0.0845(13) Uani 1 1 d . . . . .
H26A H 1.0275 0.8784 0.4426 0.127 Uiso 1 1 calc R U . . .
H26B H 1.1497 0.8549 0.3959 0.127 Uiso 1 1 calc R U . . .
H26C H 1.0498 0.8436 0.3671 0.127 Uiso 1 1 calc R U . . .
C27 C 0.64073(18) 1.11028(18) 0.41815(13) 0.0386(5) Uani 1 1 d . . . . .
H27A H 0.5973 1.0720 0.4094 0.058 Uiso 1 1 calc R U . . .
H27B H 0.6095 1.1804 0.3989 0.058 Uiso 1 1 calc R U . . .
H27C H 0.6396 1.0946 0.4728 0.058 Uiso 1 1 calc R U . . .
C28 C 0.49804(18) 0.59599(17) 0.32697(15) 0.0395(5) Uani 1 1 d . . . . .
C29 C 0.46436(19) 0.51353(19) 0.37940(16) 0.0456(6) Uani 1 1 d . . . . .
H29A H 0.3948 0.4985 0.3888 0.055 Uiso 1 1 calc R U . . .
C30 C 0.55079(19) 0.45898(16) 0.41433(14) 0.0377(5) Uani 1 1 d . . . . .
C31 C 0.4306(2) 0.6800(2) 0.27529(19) 0.0574(7) Uani 1 1 d . . . . .
C32 C 0.3825(2) 0.7648(2) 0.3125(2) 0.0726(10) Uani 1 1 d . . . . .
H32A H 0.4419 0.7830 0.3239 0.109 Uiso 1 1 calc R U . . .
H32B H 0.3315 0.7442 0.3598 0.109 Uiso 1 1 calc R U . . .
H32C H 0.3434 0.8213 0.2776 0.109 Uiso 1 1 calc R U . . .
C33 C 0.4999(3) 0.7143(3) 0.19653(19) 0.0687(9) Uani 1 1 d . . . . .
H33A H 0.5593 0.7388 0.2018 0.103 Uiso 1 1 calc R U . . .
H33B H 0.4535 0.7669 0.1637 0.103 Uiso 1 1 calc R U . . .
H33C H 0.5312 0.6591 0.1738 0.103 Uiso 1 1 calc R U . . .
C34 C 0.3359(3) 0.6439(3) 0.2652(3) 0.1038(16) Uani 1 1 d . . . . .
H34A H 0.2922 0.6197 0.3152 0.156 Uiso 1 1 calc R U . . .
H34B H 0.3664 0.5908 0.2402 0.156 Uiso 1 1 calc R U . . .
H34C H 0.2891 0.6984 0.2339 0.156 Uiso 1 1 calc R U . . .
C35 C 0.5578(2) 0.36487(18) 0.47668(16) 0.0493(6) Uani 1 1 d . . . . .
H35A H 0.5864 0.3709 0.5176 0.074 Uiso 1 1 calc R U . . .
H35B H 0.6070 0.3111 0.4564 0.074 Uiso 1 1 calc R U . . .
H35C H 0.4846 0.3511 0.4967 0.074 Uiso 1 1 calc R U . . .
C36 C 0.8793(2) 0.51908(19) 0.19750(16) 0.0468(6) Uani 1 1 d . . . . .
C37 C 0.9320(2) 0.4208(2) 0.21898(18) 0.0554(7) Uani 1 1 d . . . . .
H37A H 0.9807 0.3832 0.1864 0.066 Uiso 1 1 calc R U . . .
C38 C 0.9005(2) 0.38869(19) 0.29595(18) 0.0498(7) Uani 1 1 d . . . . .
C39 C 0.8810(3) 0.5828(2) 0.11668(17) 0.0634(8) Uani 1 1 d . . . . .
C40 C 0.9991(4) 0.5869(4) 0.0784(3) 0.1192(18) Uani 1 1 d . . . . .
H40A H 1.0284 0.6187 0.1045 0.179 Uiso 1 1 calc R U . . .
H40B H 1.0014 0.6246 0.0250 0.179 Uiso 1 1 calc R U . . .
H40C H 1.0435 0.5201 0.0813 0.179 Uiso 1 1 calc R U . . .
C41 C 0.8323(5) 0.5351(4) 0.0761(2) 0.1139(17) Uani 1 1 d . . . . .
H41A H 0.8753 0.4679 0.0784 0.171 Uiso 1 1 calc R U . . .
H41B H 0.8342 0.5733 0.0228 0.171 Uiso 1 1 calc R U . . .
H41C H 0.7562 0.5336 0.1011 0.171 Uiso 1 1 calc R U . . .
C42 C 0.8133(4) 0.6864(3) 0.1117(2) 0.1040(17) Uani 1 1 d . . . . .
H42A H 0.8393 0.7164 0.1409 0.156 Uiso 1 1 calc R U . . .
H42B H 0.7361 0.6847 0.1326 0.156 Uiso 1 1 calc R U . . .
H42C H 0.8205 0.7251 0.0583 0.156 Uiso 1 1 calc R U . . .
C43 C 0.9306(3) 0.2884(2) 0.3482(2) 0.0683(9) Uani 1 1 d . . . . .
H43A H 0.8644 0.2706 0.3828 0.102 Uiso 1 1 calc R U . . .
H43B H 0.9824 0.2882 0.3778 0.102 Uiso 1 1 calc R U . . .
H43C H 0.9647 0.2408 0.3182 0.102 Uiso 1 1 calc R U . . .
C44 C 0.76117(18) 0.65626(17) 0.47813(13) 0.0369(5) Uani 1 1 d . . . . .
C45 C 0.8200(2) 0.57562(18) 0.52562(15) 0.0429(5) Uani 1 1 d . . . . .
H45A H 0.8478 0.5756 0.5674 0.051 Uiso 1 1 calc R U . . .
C46 C 0.82975(19) 0.49622(17) 0.49989(15) 0.0409(5) Uani 1 1 d . . . . .
C47 C 0.7239(2) 0.75920(19) 0.48760(17) 0.0514(6) Uani 1 1 d D U . . .
C48 C 0.6511(4) 0.8273(3) 0.4343(2) 0.0615(11) Uani 0.770(3) 1 d D U P A 1
H48A H 0.6935 0.8401 0.3823 0.092 Uiso 0.770(3) 1 calc R U P A 1
H48B H 0.6202 0.8891 0.4485 0.092 Uiso 0.770(3) 1 calc R U P A 1
H48C H 0.5915 0.7975 0.4368 0.092 Uiso 0.770(3) 1 calc R U P A 1
C49 C 0.8182(3) 0.7943(3) 0.4903(3) 0.0681(12) Uani 0.770(3) 1 d D U P A 1
H49A H 0.8697 0.7982 0.4417 0.102 Uiso 0.770(3) 1 calc R U P A 1
H49B H 0.8552 0.7485 0.5316 0.102 Uiso 0.770(3) 1 calc R U P A 1
H49C H 0.7920 0.8594 0.4994 0.102 Uiso 0.770(3) 1 calc R U P A 1
C50 C 0.6475(3) 0.7483(3) 0.5716(2) 0.0573(9) Uani 0.770(3) 1 d D U P A 1
H50A H 0.6912 0.7046 0.6099 0.086 Uiso 0.770(3) 1 calc R U P A 1
H50B H 0.5860 0.7209 0.5741 0.086 Uiso 0.770(3) 1 calc R U P A 1
H50C H 0.6192 0.8130 0.5815 0.086 Uiso 0.770(3) 1 calc R U P A 1
C48' C 0.7785(12) 0.7833(9) 0.5359(7) 0.0615(11) Uani 0.230(3) 1 d D U P A 2
H48D H 0.7474 0.7575 0.5895 0.092 Uiso 0.230(3) 1 calc R U P A 2
H48E H 0.7672 0.8547 0.5239 0.092 Uiso 0.230(3) 1 calc R U P A 2
H48F H 0.8572 0.7538 0.5264 0.092 Uiso 0.230(3) 1 calc R U P A 2
C49' C 0.6101(8) 0.8097(10) 0.4830(9) 0.0681(12) Uani 0.230(3) 1 d D U P A 2
H49D H 0.5633 0.7897 0.5326 0.102 Uiso 0.230(3) 1 calc R U P A 2
H49E H 0.5871 0.7925 0.4445 0.102 Uiso 0.230(3) 1 calc R U P A 2
H49F H 0.6033 0.8807 0.4689 0.102 Uiso 0.230(3) 1 calc R U P A 2
C50' C 0.7852(10) 0.8284(9) 0.3990(5) 0.0573(9) Uani 0.230(3) 1 d D U P A 2
H50D H 0.8652 0.8068 0.3930 0.086 Uiso 0.230(3) 1 calc R U P A 2
H50E H 0.7630 0.8982 0.3974 0.086 Uiso 0.230(3) 1 calc R U P A 2
H50F H 0.7612 0.8185 0.3575 0.086 Uiso 0.230(3) 1 calc R U P A 2
C51 C 0.8849(3) 0.3906(2) 0.5297(2) 0.0673(9) Uani 1 1 d . . . . .
H51A H 0.9396 0.3681 0.4886 0.101 Uiso 1 1 calc R U . . .
H51B H 0.8300 0.3507 0.5487 0.101 Uiso 1 1 calc R U . . .
H51C H 0.9210 0.3842 0.5711 0.101 Uiso 1 1 calc R U . . .
C52 C 0.9670(3) 0.8530(3) 0.1701(3) 0.1149(19) Uani 1 1 d . . . . .
H52A H 0.9632 0.9237 0.1520 0.172 Uiso 1 1 calc R U . . .
H52B H 0.9741 0.8274 0.1269 0.172 Uiso 1 1 calc R U . . .
H52C H 1.0307 0.8199 0.1950 0.172 Uiso 1 1 calc R U . . .
C53 C 0.8673(3) 0.8350(2) 0.2244(3) 0.0823(12) Uani 1 1 d . . . . .
H53A H 0.8041 0.8660 0.1979 0.099 Uiso 1 1 calc R U . . .
H53B H 0.8568 0.8677 0.2648 0.099 Uiso 1 1 calc R U . . .
C54 C 0.9570(2) 0.6783(2) 0.3020(2) 0.0661(9) Uani 1 1 d . . . . .
H54A H 0.9278 0.6351 0.3509 0.079 Uiso 1 1 calc R U . . .
H54B H 0.9842 0.7265 0.3141 0.079 Uiso 1 1 calc R U . . .
C55 C 1.0505(3) 0.6181(3) 0.2617(3) 0.0923(13) Uani 1 1 d . . . . .
H55A H 1.1060 0.5847 0.2940 0.138 Uiso 1 1 calc R U . . .
H55B H 1.0825 0.6603 0.2142 0.138 Uiso 1 1 calc R U . . .
H55C H 1.0251 0.5692 0.2501 0.138 Uiso 1 1 calc R U . . .
O5 O 0.508(3) 1.502(4) -0.010(3) 0.113(6) Uani 0.5 1 d D U P B -1
C56 C 0.668(2) 1.3790(19) -0.0037(16) 0.222(16) Uani 0.5 1 d D U P B -1
H56A H 0.7068 1.3281 -0.0299 0.333 Uiso 0.5 1 calc R U P B -1
H56B H 0.6582 1.3496 0.0514 0.333 Uiso 0.5 1 calc R U P B -1
H56C H 0.7100 1.4294 -0.0180 0.333 Uiso 0.5 1 calc R U P B -1
C57 C 0.5783(11) 1.4163(9) -0.0218(7) 0.126(4) Uani 0.5 1 d D U P B -1
H57A H 0.5353 1.3651 0.0023 0.151 Uiso 0.5 1 calc R U P B -1
H57B H 0.5913 1.4244 -0.0773 0.151 Uiso 0.5 1 calc R U P B -1
C58 C 0.4079(11) 1.5336(9) -0.0341(7) 0.142(5) Uani 0.5 1 d D U P B -1
H58A H 0.4245 1.5381 -0.0891 0.170 Uiso 0.5 1 calc R U P B -1
H58B H 0.3691 1.4797 -0.0087 0.170 Uiso 0.5 1 calc R U P B -1
C59 C 0.3399(18) 1.610(2) -0.0264(14) 0.160(9) Uani 0.5 1 d D U P B -1
H59A H 0.2769 1.6184 -0.0492 0.240 Uiso 0.5 1 calc R U P B -1
H59B H 0.3739 1.6665 -0.0518 0.240 Uiso 0.5 1 calc R U P B -1
H59C H 0.3151 1.6068 0.0278 0.240 Uiso 0.5 1 calc R U P B -1

loop_
_atom_site_aniso_label
_atom_site_aniso_U_11
_atom_site_aniso_U_22
_atom_site_aniso_U_33
_atom_site_aniso_U_23
_atom_site_aniso_U_13
_atom_site_aniso_U_12
Cr1 0.02731(17) 0.02597(17) 0.02750(17) -0.00669(12) -0.00618(12) -0.00485(12)
Cr2 0.02659(17) 0.02450(17) 0.0395(2) -0.01035(14) -0.00081(14) -0.00511(13)
B1 0.0295(11) 0.0289(11) 0.0291(11) -0.0092(9) -0.0066(9) -0.0050(9)
B2 0.0332(12) 0.0237(11) 0.0497(15) -0.0086(10) -0.0073(11) -0.0042(9)
O1 0.0438(10) 0.0682(13) 0.0378(10) -0.0054(9) 0.0032(8) -0.0108(9)
O2 0.0391(9) 0.0277(8) 0.0620(11) -0.0137(7) -0.0096(8) -0.0030(7)
O3 0.0481(10) 0.0716(13) 0.0499(11) -0.0186(9) -0.0168(9) -0.0214(9)
O4 0.0318(8) 0.0329(9) 0.0801(13) -0.0092(8) -0.0041(8) -0.0097(7)
N1 0.0269(8) 0.0283(9) 0.0340(9) -0.0053(7) -0.0100(7) -0.0037(7)
N2 0.0316(9) 0.0277(8) 0.0347(9) -0.0085(7) -0.0103(7) -0.0051(7)
N3 0.0335(9) 0.0365(9) 0.0287(9) -0.0089(7) -0.0070(7) -0.0099(7)
N4 0.0328(9) 0.0365(9) 0.0292(9) -0.0085(7) -0.0068(7) -0.0108(7)
N5 0.0253(8) 0.0373(10) 0.0367(10) -0.0123(8) -0.0037(7) -0.0031(7)
N6 0.0241(8) 0.0334(9) 0.0297(9) -0.0103(7) -0.0051(7) -0.0035(7)
N7 0.0283(9) 0.0274(9) 0.0441(10) -0.0109(8) -0.0054(8) -0.0042(7)
N8 0.0303(9) 0.0260(8) 0.0434(10) -0.0112(8) -0.0024(8) -0.0073(7)
N9 0.0338(10) 0.0326(10) 0.0476(11) -0.0178(8) 0.0046(8) -0.0070(8)
N10 0.0305(9) 0.0266(9) 0.0544(12) -0.0164(8) -0.0040(8) -0.0024(7)
N11 0.0408(10) 0.0252(9) 0.0466(11) -0.0095(8) -0.0150(9) -0.0024(7)
N12 0.0304(9) 0.0248(8) 0.0446(10) -0.0059(7) -0.0072(8) -0.0044(7)
C1 0.0324(11) 0.0321(11) 0.0344(11) -0.0075(9) -0.0091(9) -0.0029(8)
C2 0.0271(10) 0.0316(10) 0.0357(11) -0.0121(9) -0.0064(8) -0.0040(8)
C3 0.0360(11) 0.0373(12) 0.0326(11) -0.0078(9) -0.0062(9) -0.0098(9)
C4 0.0327(11) 0.0283(10) 0.0421(12) -0.0035(9) -0.0077(9) -0.0036(8)
C5 0.0430(13) 0.0264(11) 0.0585(15) -0.0084(10) -0.0098(11) -0.0029(9)
C6 0.0403(12) 0.0284(10) 0.0404(12) -0.0079(9) -0.0075(10) -0.0080(9)
C7 0.0339(12) 0.0348(12) 0.0591(16) -0.0033(11) -0.0167(11) 0.0002(9)
C8 0.0547(18) 0.093(3) 0.0528(17) 0.0009(16) -0.0279(14) -0.0098(17)
C9 0.0335(12) 0.0523(15) 0.0624(17) -0.0107(13) -0.0105(12) -0.0080(11)
C10 0.0430(16) 0.0423(16) 0.136(3) -0.0136(18) -0.0328(19) 0.0076(12)
C11 0.0502(14) 0.0378(13) 0.0619(16) -0.0165(11) -0.0132(12) -0.0150(11)
C12 0.0405(12) 0.0484(13) 0.0287(11) -0.0104(9) -0.0044(9) -0.0120(10)
C13 0.0502(14) 0.0620(16) 0.0285(11) -0.0088(11) 0.0006(10) -0.0264(12)
C14 0.0402(12) 0.0470(13) 0.0332(11) -0.0076(10) -0.0039(9) -0.0166(10)
C15 0.0490(14) 0.0691(17) 0.0298(11) -0.0176(11) -0.0027(10) -0.0221(13)
C16 0.071(2) 0.135(3) 0.0366(15) -0.0409(18) 0.0069(14) -0.048(2)
C17 0.0573(16) 0.0739(19) 0.0355(13) -0.0074(12) -0.0152(12) -0.0206(14)
C18 0.0675(19) 0.0686(19) 0.0594(18) -0.0337(15) -0.0140(15) -0.0172(15)
C19 0.0643(18) 0.075(2) 0.0405(14) -0.0057(13) -0.0057(12) -0.0457(16)
C20 0.0277(10) 0.0345(11) 0.0391(11) -0.0078(9) -0.0086(9) -0.0063(8)
C21 0.0349(11) 0.0372(11) 0.0327(11) -0.0093(9) -0.0098(9) -0.0061(9)
C22 0.0306(10) 0.0310(10) 0.0290(10) -0.0105(8) -0.0055(8) -0.0056(8)
C23 0.0270(11) 0.0435(13) 0.0552(15) -0.0066(11) -0.0098(10) -0.0035(9)
C24 0.0398(15) 0.071(2) 0.089(2) -0.0133(17) -0.0287(15) -0.0081(14)
C25 0.0307(14) 0.135(4) 0.072(2) -0.035(2) -0.0005(14) -0.0010(18)
C26 0.0403(16) 0.0414(16) 0.147(4) 0.0021(19) -0.0204(19) -0.0002(13)
C27 0.0329(11) 0.0453(13) 0.0340(11) -0.0136(10) -0.0025(9) -0.0036(9)
C28 0.0299(11) 0.0379(12) 0.0542(14) -0.0186(10) -0.0072(10) -0.0063(9)
C29 0.0294(11) 0.0461(14) 0.0674(17) -0.0252(12) -0.0004(11) -0.0139(10)
C30 0.0358(11) 0.0336(11) 0.0469(13) -0.0193(10) 0.0043(10) -0.0136(9)
C31 0.0399(14) 0.0522(16) 0.081(2) -0.0089(14) -0.0257(14) -0.0085(12)
C32 0.0418(15) 0.0478(16) 0.102(3) -0.0097(17) -0.0014(16) 0.0056(13)
C33 0.079(2) 0.068(2) 0.064(2) -0.0096(16) -0.0387(18) -0.0107(17)
C34 0.069(2) 0.087(3) 0.167(4) -0.005(3) -0.074(3) -0.020(2)
C35 0.0539(15) 0.0348(12) 0.0555(16) -0.0110(11) 0.0064(12) -0.0203(11)
C36 0.0392(13) 0.0446(13) 0.0563(15) -0.0257(12) 0.0079(11) -0.0104(10)
C37 0.0410(14) 0.0493(15) 0.079(2) -0.0394(15) 0.0079(13) -0.0069(12)
C38 0.0316(12) 0.0378(13) 0.082(2) -0.0304(13) -0.0026(12) -0.0016(10)
C39 0.075(2) 0.0576(17) 0.0496(16) -0.0262(14) 0.0138(14) -0.0123(15)
C40 0.100(3) 0.129(4) 0.089(3) -0.018(3) 0.046(3) -0.035(3)
C41 0.184(5) 0.108(4) 0.063(2) -0.026(2) -0.028(3) -0.044(4)
C42 0.161(4) 0.067(2) 0.0432(18) -0.0134(16) 0.006(2) 0.011(3)
C43 0.0634(19) 0.0347(14) 0.098(3) -0.0240(15) -0.0154(18) 0.0092(13)
C44 0.0328(11) 0.0357(11) 0.0426(12) -0.0125(9) -0.0076(9) -0.0055(9)
C45 0.0425(13) 0.0408(13) 0.0456(13) -0.0086(10) -0.0149(11) -0.0073(10)
C46 0.0344(12) 0.0351(12) 0.0498(14) -0.0041(10) -0.0130(10) -0.0062(9)
C47 0.0540(15) 0.0385(13) 0.0716(18) -0.0271(13) -0.0249(13) 0.0008(11)
C48 0.090(3) 0.0323(17) 0.065(2) -0.0162(16) -0.037(2) 0.0050(18)
C49 0.055(2) 0.053(2) 0.107(4) -0.037(2) -0.005(2) -0.0202(17)
C50 0.058(2) 0.059(2) 0.056(2) -0.0296(17) -0.0044(16) -0.0034(17)
C48' 0.090(3) 0.0323(17) 0.065(2) -0.0162(16) -0.037(2) 0.0050(18)
C49' 0.055(2) 0.053(2) 0.107(4) -0.037(2) -0.005(2) -0.0202(17)
C50' 0.058(2) 0.059(2) 0.056(2) -0.0296(17) -0.0044(16) -0.0034(17)
C51 0.076(2) 0.0366(14) 0.090(2) -0.0011(14) -0.0487(19) -0.0024(14)
C52 0.071(3) 0.067(2) 0.173(5) -0.004(3) 0.020(3) -0.035(2)
C53 0.0444(16) 0.0392(15) 0.142(4) -0.0085(18) 0.0061(19) -0.0172(13)
C54 0.0346(14) 0.0555(17) 0.109(3) -0.0202(17) -0.0202(15) -0.0077(12)
C55 0.052(2) 0.084(3) 0.140(4) -0.040(3) -0.024(2) 0.0018(18)
O5 0.115(8) 0.093(5) 0.12(2) 0.003(11) -0.049(8) -0.029(7)
C56 0.174(17) 0.092(12) 0.32(4) 0.020(18) -0.057(19) 0.009(11)
C57 0.136(8) 0.094(7) 0.129(9) -0.011(7) 0.010(8) -0.051(5)
C58 0.132(8) 0.124(9) 0.129(9) 0.053(8) -0.044(7) -0.049(6)
C59 0.132(12) 0.18(2) 0.126(12) -0.013(11) -0.056(10) 0.018(11)

loop_
_atom_type_symbol
_atom_type_description
_atom_type_scat_dispersion_real
_atom_type_scat_dispersion_imag
_atom_type_scat_source
C C 0.0033 0.0016 'International Tables Vol C Tables 4.2.6.8 and 6.1.1.4'
H H 0.0000 0.0000 'International Tables Vol C Tables 4.2.6.8 and 6.1.1.4'
B B 0.0013 0.0007 'International Tables Vol C Tables 4.2.6.8 and 6.1.1.4'
N N 0.0061 0.0033 'International Tables Vol C Tables 4.2.6.8 and 6.1.1.4'
O O 0.0106 0.0060 'International Tables Vol C Tables 4.2.6.8 and 6.1.1.4'
Cr Cr 0.3209 0.6236 'International Tables Vol C Tables 4.2.6.8 and 6.1.1.4'

loop_
_geom_angle_atom_site_label_1
_geom_angle_atom_site_label_2
_geom_angle_atom_site_label_3
_geom_angle
_geom_angle_site_symmetry_1
_geom_angle_site_symmetry_3
C2 Cr1 H1B 90.7(8) . .
C2 Cr1 C3 86.02(10) . .
H1B Cr1 C3 176.7(8) . .
C2 Cr1 C1 84.09(10) . .
H1B Cr1 C1 93.1(8) . .
C3 Cr1 C1 86.75(10) . .
C2 Cr1 N3 98.42(9) . .
H1B Cr1 N3 74.8(8) . .
C3 Cr1 N3 105.49(8) . .
C1 Cr1 N3 167.61(8) . .
C2 Cr1 N1 166.14(8) . .
H1B Cr1 N1 77.0(8) . .
C3 Cr1 N1 106.35(8) . .
C1 Cr1 N1 90.29(8) . .
N3 Cr1 N1 84.49(7) . .
O2 Cr2 N9 154.82(8) . .
O2 Cr2 N7 98.90(7) . .
N9 Cr2 N7 83.22(7) . .
O2 Cr2 O4 90.27(7) . .
N9 Cr2 O4 89.80(7) . .
N7 Cr2 O4 170.32(7) . .
O2 Cr2 N11 103.37(7) . .
N9 Cr2 N11 101.81(7) . .
N7 Cr2 N11 84.69(7) . .
O4 Cr2 N11 90.22(7) . .
H1B B1 N6 106.9(11) . .
H1B B1 N4 103.6(11) . .
N6 B1 N4 116.34(17) . .
H1B B1 N2 105.0(11) . .
N6 B1 N2 115.62(17) . .
N4 B1 N2 108.12(17) . .
N12 B2 N10 112.67(19) . .
N12 B2 N8 109.90(18) . .
N10 B2 N8 108.7(2) . .
C2 O2 Cr2 157.23(16) . .
C53 O4 C54 113.2(2) . .
C53 O4 Cr2 124.58(17) . .
C54 O4 Cr2 117.76(16) . .
C4 N1 N2 106.26(17) . .
C4 N1 Cr1 148.85(15) . .
N2 N1 Cr1 104.81(12) . .
C6 N2 N1 110.63(17) . .
C6 N2 B1 137.23(19) . .
N1 N2 B1 111.51(16) . .
C12 N3 N4 106.33(17) . .
C12 N3 Cr1 147.44(15) . .
N4 N3 Cr1 105.85(12) . .
C14 N4 N3 110.33(17) . .
C14 N4 B1 137.42(19) . .
N3 N4 B1 110.84(16) . .
C20 N5 N6 105.77(17) . .
C22 N6 N5 110.37(16) . .
C22 N6 B1 127.02(17) . .
N5 N6 B1 120.87(17) . .
C28 N7 N8 106.16(18) . .
C28 N7 Cr2 143.31(16) . .
N8 N7 Cr2 110.35(13) . .
C30 N8 N7 109.89(18) . .
C30 N8 B2 127.08(19) . .
N7 N8 B2 122.60(17) . .
C36 N9 N10 107.19(19) . .
C36 N9 Cr2 140.17(18) . .
N10 N9 Cr2 112.51(14) . .
C38 N10 N9 108.9(2) . .
C38 N10 B2 129.7(2) . .
N9 N10 B2 120.12(17) . .
C44 N11 N12 106.03(18) . .
C44 N11 Cr2 144.97(16) . .
N12 N11 Cr2 101.78(13) . .
C46 N12 N11 110.04(18) . .
C46 N12 B2 127.55(19) . .
N11 N12 B2 121.80(18) . .
O1 C1 Cr1 176.0(2) . .
O2 C2 Cr1 173.34(19) . .
O3 C3 Cr1 174.1(2) . .
N1 C4 C5 109.2(2) . .
N1 C4 C7 123.4(2) . .
C5 C4 C7 127.4(2) . .
C6 C5 C4 107.0(2) . .
N2 C6 C5 106.8(2) . .
N2 C6 C11 123.9(2) . .
C5 C6 C11 129.2(2) . .
C4 C7 C9 111.3(2) . .
C4 C7 C8 109.5(2) . .
C9 C7 C8 109.0(2) . .
C4 C7 C10 109.2(2) . .
C9 C7 C10 108.0(2) . .
C8 C7 C10 109.8(3) . .
N3 C12 C13 109.3(2) . .
N3 C12 C15 123.6(2) . .
C13 C12 C15 127.1(2) . .
C14 C13 C12 107.0(2) . .
N4 C14 C13 106.9(2) . .
N4 C14 C19 125.0(2) . .
C13 C14 C19 128.1(2) . .
C12 C15 C18 109.9(2) . .
C12 C15 C17 110.1(2) . .
C18 C15 C17 110.4(2) . .
C12 C15 C16 109.2(2) . .
C18 C15 C16 109.3(3) . .
C17 C15 C16 107.9(2) . .
N5 C20 C21 110.68(19) . .
N5 C20 C23 120.8(2) . .
C21 C20 C23 128.5(2) . .
C22 C21 C20 105.87(19) . .
N6 C22 C21 107.25(18) . .
N6 C22 C27 123.16(18) . .
C21 C22 C27 129.5(2) . .
C25 C23 C20 111.1(2) . .
C25 C23 C26 113.1(3) . .
C20 C23 C26 108.6(2) . .
C25 C23 C24 107.6(3) . .
C20 C23 C24 109.7(2) . .
C26 C23 C24 106.5(3) . .
N7 C28 C29 109.3(2) . .
N7 C28 C31 123.5(2) . .
C29 C28 C31 127.1(2) . .
C30 C29 C28 106.6(2) . .
N8 C30 C29 107.9(2) . .
N8 C30 C35 123.3(2) . .
C29 C30 C35 128.8(2) . .
C28 C31 C32 109.0(3) . .
C28 C31 C33 111.3(2) . .
C32 C31 C33 110.3(3) . .
C28 C31 C34 108.4(3) . .
C32 C31 C34 109.3(3) . .
C33 C31 C34 108.5(3) . .
N9 C36 C37 109.2(2) . .
N9 C36 C39 125.0(2) . .
C37 C36 C39 125.6(2) . .
C38 C37 C36 106.8(2) . .
N10 C38 C37 107.9(2) . .
N10 C38 C43 122.7(3) . .
C37 C38 C43 129.3(2) . .
C36 C39 C42 113.1(2) . .
C36 C39 C40 109.0(3) . .
C42 C39 C40 108.9(3) . .
C36 C39 C41 107.0(3) . .
C42 C39 C41 108.2(4) . .
C40 C39 C41 110.6(3) . .
N11 C44 C45 110.0(2) . .
N11 C44 C47 124.5(2) . .
C45 C44 C47 125.4(2) . .
C46 C45 C44 106.2(2) . .
N12 C46 C45 107.7(2) . .
N12 C46 C51 122.9(2) . .
C45 C46 C51 129.4(2) . .
C49' C47 C48' 118.3(7) . .
C49 C47 C48 115.8(3) . .
C49' C47 C44 117.4(6) . .
C48' C47 C44 117.3(5) . .
C49 C47 C44 110.6(2) . .
C48 C47 C44 113.4(2) . .
C49 C47 C50 106.0(3) . .
C48 C47 C50 105.2(3) . .
C44 C47 C50 104.9(2) . .
C49' C47 C50' 97.5(6) . .
C48' C47 C50' 97.0(6) . .
C44 C47 C50' 102.1(4) . .
C52 C53 O4 114.8(3) . .
O4 C54 C55 115.2(3) . .
C57 O5 C58 120(7) . .
C56 C57 O5 128(4) . .
C59 C58 O5 124(4) . .

loop_
_geom_bond_atom_site_label_1
_geom_bond_atom_site_label_2
_geom_bond_distance
_geom_bond_site_symmetry_2
Cr1 C2 1.757(2) .
Cr1 H1B 1.77(2) .
Cr1 C3 1.832(2) .
Cr1 C1 1.833(2) .
Cr1 N3 2.1813(18) .
Cr1 N1 2.1944(18) .
Cr2 O2 2.0325(16) .
Cr2 N9 2.0886(19) .
Cr2 N7 2.1030(18) .
Cr2 O4 2.1333(17) .
Cr2 N11 2.428(2) .
B1 H1B 1.23(2) .
B1 N6 1.515(3) .
B1 N4 1.533(3) .
B1 N2 1.545(3) .
B2 N12 1.537(3) .
B2 N10 1.543(3) .
B2 N8 1.550(3) .
O1 C1 1.159(3) .
O2 C2 1.214(3) .
O3 C3 1.163(3) .
O4 C53 1.460(3) .
O4 C54 1.471(3) .
N1 C4 1.342(3) .
N1 N2 1.378(2) .
N2 C6 1.352(3) .
N3 C12 1.342(3) .
N3 N4 1.380(2) .
N4 C14 1.358(3) .
N5 C20 1.329(3) .
N5 N6 1.376(2) .
N6 C22 1.364(3) .
N7 C28 1.345(3) .
N7 N8 1.382(3) .
N8 C30 1.350(3) .
N9 C36 1.341(3) .
N9 N10 1.374(3) .
N10 C38 1.359(3) .
N11 C44 1.337(3) .
N11 N12 1.382(2) .
N12 C46 1.345(3) .
C4 C5 1.400(3) .
C4 C7 1.519(3) .
C5 C6 1.374(3) .
C6 C11 1.488(3) .
C7 C9 1.526(4) .
C7 C8 1.528(4) .
C7 C10 1.538(4) .
C12 C13 1.400(3) .
C12 C15 1.521(3) .
C13 C14 1.373(3) .
C14 C19 1.492(3) .
C15 C18 1.523(4) .
C15 C17 1.526(4) .
C15 C16 1.542(4) .
C20 C21 1.405(3) .
C20 C23 1.520(3) .
C21 C22 1.367(3) .
C22 C27 1.494(3) .
C23 C25 1.507(4) .
C23 C26 1.524(4) .
C23 C24 1.538(4) .
C28 C29 1.400(4) .
C28 C31 1.512(4) .
C29 C30 1.363(4) .
C30 C35 1.500(3) .
C31 C32 1.532(5) .
C31 C33 1.536(5) .
C31 C34 1.550(4) .
C36 C37 1.388(4) .
C36 C39 1.511(4) .
C37 C38 1.365(4) .
C38 C43 1.496(4) .
C39 C42 1.514(5) .
C39 C40 1.523(5) .
C39 C41 1.535(5) .
C44 C45 1.393(3) .
C44 C47 1.513(3) .
C45 C46 1.373(4) .
C46 C51 1.501(3) .
C47 C49' 1.458(10) .
C47 C48' 1.470(9) .
C47 C49 1.480(4) .
C47 C48 1.485(4) .
C47 C50 1.623(5) .
C47 C50' 1.775(10) .
C52 C53 1.458(5) .
C54 C55 1.474(5) .
O5 C57 1.38(5) .
O5 C58 1.38(5) .
C56 C57 1.21(2) .
C58 C59 1.24(2) .

loop_
_geom_torsion_atom_site_label_1
_geom_torsion_atom_site_label_2
_geom_torsion_atom_site_label_3
_geom_torsion_atom_site_label_4
_geom_torsion
_geom_torsion_site_symmetry_1
_geom_torsion_site_symmetry_2
_geom_torsion_site_symmetry_3
_geom_torsion_site_symmetry_4
C4 N1 N2 C6 -1.4(2) . . . .
Cr1 N1 N2 C6 -179.10(14) . . . .
C4 N1 N2 B1 -173.99(18) . . . .
Cr1 N1 N2 B1 8.35(18) . . . .
H1B B1 N2 C6 154.7(11) . . . .
N6 B1 N2 C6 37.2(3) . . . .
N4 B1 N2 C6 -95.2(3) . . . .
H1B B1 N2 N1 -35.6(12) . . . .
N6 B1 N2 N1 -153.11(17) . . . .
N4 B1 N2 N1 74.5(2) . . . .
C12 N3 N4 C14 2.6(2) . . . .
Cr1 N3 N4 C14 -172.40(15) . . . .
C12 N3 N4 B1 171.50(18) . . . .
Cr1 N3 N4 B1 -3.51(18) . . . .
H1B B1 N4 C14 -162.5(11) . . . .
N6 B1 N4 C14 -45.6(3) . . . .
N2 B1 N4 C14 86.4(3) . . . .
H1B B1 N4 N3 33.0(11) . . . .
N6 B1 N4 N3 149.89(18) . . . .
N2 B1 N4 N3 -78.1(2) . . . .
C20 N5 N6 C22 -2.2(2) . . . .
C20 N5 N6 B1 -168.21(19) . . . .
H1B B1 N6 C22 -61.6(12) . . . .
N4 B1 N6 C22 -176.71(19) . . . .
N2 B1 N6 C22 54.8(3) . . . .
H1B B1 N6 N5 101.9(12) . . . .
N4 B1 N6 N5 -13.2(3) . . . .
N2 B1 N6 N5 -141.72(19) . . . .
C28 N7 N8 C30 -1.8(2) . . . .
Cr2 N7 N8 C30 174.51(14) . . . .
C28 N7 N8 B2 171.1(2) . . . .
Cr2 N7 N8 B2 -12.6(2) . . . .
N12 B2 N8 C30 -115.4(2) . . . .
N10 B2 N8 C30 120.9(2) . . . .
N12 B2 N8 N7 73.0(3) . . . .
N10 B2 N8 N7 -50.7(3) . . . .
C36 N9 N10 C38 1.3(3) . . . .
Cr2 N9 N10 C38 -175.25(15) . . . .
C36 N9 N10 B2 -166.9(2) . . . .
Cr2 N9 N10 B2 16.5(2) . . . .
N12 B2 N10 C38 120.4(3) . . . .
N8 B2 N10 C38 -117.6(3) . . . .
N12 B2 N10 N9 -74.2(3) . . . .
N8 B2 N10 N9 47.9(3) . . . .
C44 N11 N12 C46 -1.2(2) . . . .
Cr2 N11 N12 C46 157.27(15) . . . .
C44 N11 N12 B2 170.5(2) . . . .
Cr2 N11 N12 B2 -31.1(2) . . . .
N10 B2 N12 C46 -104.9(3) . . . .
N8 B2 N12 C46 133.8(2) . . . .
N10 B2 N12 N11 85.0(2) . . . .
N8 B2 N12 N11 -36.3(3) . . . .
N2 N1 C4 C5 0.6(2) . . . .
Cr1 N1 C4 C5 176.2(2) . . . .
N2 N1 C4 C7 179.9(2) . . . .
Cr1 N1 C4 C7 -4.5(4) . . . .
N1 C4 C5 C6 0.4(3) . . . .
C7 C4 C5 C6 -178.8(2) . . . .
N1 N2 C6 C5 1.7(3) . . . .
B1 N2 C6 C5 171.5(2) . . . .
N1 N2 C6 C11 -176.9(2) . . . .
B1 N2 C6 C11 -7.1(4) . . . .
C4 C5 C6 N2 -1.3(3) . . . .
C4 C5 C6 C11 177.2(2) . . . .
N1 C4 C7 C9 54.6(3) . . . .
C5 C4 C7 C9 -126.2(3) . . . .
N1 C4 C7 C8 -65.9(3) . . . .
C5 C4 C7 C8 113.3(3) . . . .
N1 C4 C7 C10 173.8(3) . . . .
C5 C4 C7 C10 -7.0(4) . . . .
N4 N3 C12 C13 -1.2(3) . . . .
Cr1 N3 C12 C13 169.8(2) . . . .
N4 N3 C12 C15 179.6(2) . . . .
Cr1 N3 C12 C15 -9.3(5) . . . .
N3 C12 C13 C14 -0.5(3) . . . .
C15 C12 C13 C14 178.6(3) . . . .
N3 N4 C14 C13 -3.0(3) . . . .
B1 N4 C14 C13 -167.5(2) . . . .
N3 N4 C14 C19 174.8(2) . . . .
B1 N4 C14 C19 10.2(4) . . . .
C12 C13 C14 N4 2.1(3) . . . .
C12 C13 C14 C19 -175.5(3) . . . .
N3 C12 C15 C18 -54.3(3) . . . .
C13 C12 C15 C18 126.7(3) . . . .
N3 C12 C15 C17 67.6(3) . . . .
C13 C12 C15 C17 -111.4(3) . . . .
N3 C12 C15 C16 -174.1(3) . . . .
C13 C12 C15 C16 6.9(4) . . . .
N6 N5 C20 C21 1.1(2) . . . .
N6 N5 C20 C23 179.24(19) . . . .
N5 C20 C21 C22 0.3(3) . . . .
C23 C20 C21 C22 -177.6(2) . . . .
N5 N6 C22 C21 2.5(2) . . . .
B1 N6 C22 C21 167.4(2) . . . .
N5 N6 C22 C27 -174.1(2) . . . .
B1 N6 C22 C27 -9.2(3) . . . .
C20 C21 C22 N6 -1.7(2) . . . .
C20 C21 C22 C27 174.6(2) . . . .
N5 C20 C23 C25 14.7(4) . . . .
C21 C20 C23 C25 -167.5(3) . . . .
N5 C20 C23 C26 -110.3(3) . . . .
C21 C20 C23 C26 67.4(4) . . . .
N5 C20 C23 C24 133.6(2) . . . .
C21 C20 C23 C24 -48.7(3) . . . .
N8 N7 C28 C29 1.7(3) . . . .
Cr2 N7 C28 C29 -172.5(2) . . . .
N8 N7 C28 C31 179.4(2) . . . .
Cr2 N7 C28 C31 5.2(4) . . . .
N7 C28 C29 C30 -0.9(3) . . . .
C31 C28 C29 C30 -178.5(3) . . . .
N7 N8 C30 C29 1.2(3) . . . .
B2 N8 C30 C29 -171.3(2) . . . .
N7 N8 C30 C35 -177.2(2) . . . .
B2 N8 C30 C35 10.3(4) . . . .
C28 C29 C30 N8 -0.2(3) . . . .
C28 C29 C30 C35 178.1(2) . . . .
N7 C28 C31 C32 -80.3(3) . . . .
C29 C28 C31 C32 96.9(3) . . . .
N7 C28 C31 C33 41.6(4) . . . .
C29 C28 C31 C33 -141.2(3) . . . .
N7 C28 C31 C34 160.8(3) . . . .
C29 C28 C31 C34 -22.0(4) . . . .
N10 N9 C36 C37 -1.5(3) . . . .
Cr2 N9 C36 C37 173.5(2) . . . .
N10 N9 C36 C39 173.6(3) . . . .
Cr2 N9 C36 C39 -11.4(5) . . . .
N9 C36 C37 C38 1.2(3) . . . .
C39 C36 C37 C38 -173.9(3) . . . .
N9 N10 C38 C37 -0.6(3) . . . .
B2 N10 C38 C37 166.1(2) . . . .
N9 N10 C38 C43 -179.5(2) . . . .
B2 N10 C38 C43 -12.8(4) . . . .
C36 C37 C38 N10 -0.4(3) . . . .
C36 C37 C38 C43 178.4(3) . . . .
N9 C36 C39 C42 4.3(5) . . . .
C37 C36 C39 C42 178.6(3) . . . .
N9 C36 C39 C40 125.7(3) . . . .
C37 C36 C39 C40 -60.0(4) . . . .
N9 C36 C39 C41 -114.7(3) . . . .
C37 C36 C39 C41 59.6(4) . . . .
N12 N11 C44 C45 1.4(3) . . . .
Cr2 N11 C44 C45 -139.9(2) . . . .
N12 N11 C44 C47 -175.5(2) . . . .
Cr2 N11 C44 C47 43.2(4) . . . .
N11 C44 C45 C46 -1.1(3) . . . .
C47 C44 C45 C46 175.8(2) . . . .
N11 N12 C46 C45 0.5(3) . . . .
B2 N12 C46 C45 -170.5(2) . . . .
N11 N12 C46 C51 -179.3(2) . . . .
B2 N12 C46 C51 9.6(4) . . . .
C44 C45 C46 N12 0.3(3) . . . .
C44 C45 C46 C51 -179.8(3) . . . .
N11 C44 C47 C49' 44.4(8) . . . .
C45 C44 C47 C49' -132.1(7) . . . .
N11 C44 C47 C48' -165.3(7) . . . .
C45 C44 C47 C48' 18.2(8) . . . .
N11 C44 C47 C49 -128.3(3) . . . .
C45 C44 C47 C49 55.2(4) . . . .
N11 C44 C47 C48 3.6(4) . . . .
C45 C44 C47 C48 -172.9(3) . . . .
N11 C44 C47 C50 117.9(3) . . . .
C45 C44 C47 C50 -58.6(3) . . . .
N11 C44 C47 C50' -60.8(5) . . . .
C45 C44 C47 C50' 122.7(5) . . . .
C54 O4 C53 C52 58.6(5) . . . .
Cr2 O4 C53 C52 -145.6(3) . . . .
C53 O4 C54 C55 -100.7(3) . . . .
Cr2 O4 C54 C55 101.8(3) . . . .
C58 O5 C57 C56 -179.4(17) . . . .
C57 O5 C58 C59 -179(2) . . . .
